data_7020642
loop_
_publ_author_name
'Knight, Fergus R.'
'Randall, Rebecca A. M.'
'Wakefield, Lucy'
'Slawin, Alexandra M. Z.'
'Woollins, J. Derek'

_publ_section_title
;
 Silver(I) coordination complexes and extended networks assembled from S,
 Se, Te substituted acenaphthenes.
;
_journal_issue 1
_journal_name_full 'Dalton transactions (Cambridge, England : 2003)'
_journal_page_first 143
_journal_page_last 154
_journal_paper_doi 10.1039/c2dt31390a
_journal_volume 42
_journal_year 2013
_chemical_formula_moiety 'C18 H13 Ag0.50 B0.50 Br F2 Te'
_chemical_formula_sum 'C18 H13 Ag0.5 B0.5 Br F2 Te'
_chemical_formula_weight 534.14
_space_group_IT_number 15
_symmetry_cell_setting monoclinic
_symmetry_Int_Tables_number 15
_symmetry_space_group_name_Hall '-C 2yc'
_symmetry_space_group_name_H-M 'C 1 2/c 1'
_atom_sites_solution_hydrogens geom
_atom_sites_solution_primary direct
_atom_sites_solution_secondary difmap
_cell_angle_alpha 90.0000
_cell_angle_beta 92.622(7)
_cell_angle_gamma 90.0000
_cell_formula_units_Z 8
_cell_length_a 7.970(3)
_cell_length_b 24.835(7)
_cell_length_c 16.601(5)
_cell_measurement_reflns_used 6636
_cell_measurement_temperature 125
_cell_measurement_theta_max 29.13
_cell_measurement_theta_min 2.05
_cell_volume 3282.5(18)
_computing_cell_refinement 'CrystalClear-SM Expert 2.0 r6'
_computing_data_collection 'CrystalClear-SM Expert 2.0 r6 (Rigaku, 2010)'
_computing_data_reduction 'CrystalClear-SM Expert 2.0 r6'
_computing_molecular_graphics 'CrystalStructure 4.0'
_computing_publication_material 'CrystalStructure 4.0 (Rigaku, 2010)'
_computing_structure_refinement 'SHELXL97 (Sheldrick, 2008)'
_computing_structure_solution 'SHELXS97 (Sheldrick, 2008)'
_diffrn_ambient_temperature 125
_diffrn_detector_area_resol_mean 28.944
_diffrn_measured_fraction_theta_full 0.997
_diffrn_measured_fraction_theta_max 0.888
_diffrn_measurement_device_type 'Rigaku Saturn724'
_diffrn_measurement_method \w
_diffrn_radiation_type 'Mo K\a'
_diffrn_radiation_wavelength 0.71075
_diffrn_reflns_av_R_equivalents 0.0682
_diffrn_reflns_limit_h_max 10
_diffrn_reflns_limit_h_min -8
_diffrn_reflns_limit_k_max 32
_diffrn_reflns_limit_k_min -31
_diffrn_reflns_limit_l_max 21
_diffrn_reflns_limit_l_min -21
_diffrn_reflns_number 14153
_diffrn_reflns_theta_full 25.00
_diffrn_reflns_theta_max 28.97
_diffrn_standards_number 0
_exptl_absorpt_coefficient_mu 4.846
_exptl_absorpt_correction_T_max 0.865
_exptl_absorpt_correction_T_min 0.540
_exptl_absorpt_correction_type multi-scan
_exptl_absorpt_process_details 'REQAB (Rigaku, 1998)'
_exptl_crystal_colour colorless
_exptl_crystal_density_diffrn 2.161
_exptl_crystal_density_method 'not measured'
_exptl_crystal_description platelet
_exptl_crystal_F_000 2016.00
_exptl_crystal_size_max 0.120
_exptl_crystal_size_mid 0.120
_exptl_crystal_size_min 0.030
_refine_diff_density_max 2.010
_refine_diff_density_min -1.980
_refine_ls_extinction_method none
_refine_ls_goodness_of_fit_ref 1.146
_refine_ls_hydrogen_treatment constr
_refine_ls_number_parameters 218
_refine_ls_number_reflns 3865
_refine_ls_number_restraints 0
_refine_ls_R_factor_gt 0.0476
_refine_ls_shift/su_max 0.000
_refine_ls_structure_factor_coef Fsqd
_refine_ls_weighting_details 'w = 1/[\s^2^(Fo^2^)+(0.0901P)^2^+0.0000P] where P=(Fo^2^+2Fc^2^)/3'
_refine_ls_weighting_scheme calc
_refine_ls_wR_factor_ref 0.1845
_reflns_number_gt 3093
_reflns_number_total 3865
_reflns_threshold_expression F^2^>2.0\s(F^2^)
_cod_data_source_file c2dt31390a.txt
_cod_data_source_block ferg194-1
_cod_original_cell_volume 3282.6(16)
_cod_original_formula_sum 'C18 H13 Ag0.50 B0.50 Br F2 Te'
_cod_database_code 7020642

loop_
_symmetry_equiv_pos_site_id
_symmetry_equiv_pos_as_xyz
1 +X,+Y,+Z
2 -X,+Y,1/2-Z
3 -X,-Y,-Z
4 +X,-Y,1/2+Z
5 1/2+X,1/2+Y,+Z
6 1/2-X,1/2+Y,1/2-Z
7 1/2-X,1/2-Y,-Z
8 1/2+X,1/2-Y,1/2+Z

loop_
_atom_site_label
_atom_site_type_symbol
_atom_site_fract_x
_atom_site_fract_y
_atom_site_fract_z
_atom_site_U_iso_or_equiv
_atom_site_adp_type
_atom_site_occupancy
_atom_site_symmetry_multiplicity
_atom_site_calc_flag
_atom_site_refinement_flags
Te1 Te 0.02636(6) 0.14003(2) 0.09194(3) 0.0270(2) Uani 1.0 8 d .
Ag1 Ag 0.0000 0.15151(4) 0.2500 0.0329(3) Uani 1.0 4 d .
Br1 Br -0.31921(9) 0.08136(4) 0.14308(5) 0.0365(3) Uani 1.0 8 d .
F1 F 1.041(2) 0.3293(6) 0.2231(9) 0.083(7) Uani 0.5000 8 d .
F2 F 0.9019(7) 0.2546(2) 0.1981(3) 0.0469(13) Uani 1.0 8 d .
F3 F 1.1493(18) 0.2980(7) 0.1933(8) 0.069(4) Uani 0.5000 8 d .
C1 C -0.1924(10) 0.0155(4) 0.1448(5) 0.0305(17) Uani 1.0 8 d .
C2 C -0.2731(10) -0.0292(4) 0.1692(5) 0.0336(18) Uani 1.0 8 d .
C3 C -0.1990(11) -0.0808(4) 0.1694(5) 0.0357(19) Uani 1.0 8 d .
C4 C -0.0398(10) -0.0852(4) 0.1452(5) 0.0305(18) Uani 1.0 8 d .
C5 C 0.0469(9) -0.0378(3) 0.1208(4) 0.0255(16) Uani 1.0 8 d .
C6 C 0.2110(10) -0.0508(4) 0.0972(4) 0.0283(16) Uani 1.0 8 d .
C7 C 0.3087(10) -0.0103(4) 0.0689(5) 0.0309(17) Uani 1.0 8 d .
C8 C 0.2458(10) 0.0422(4) 0.0679(5) 0.0293(17) Uani 1.0 8 d .
C9 C 0.0889(9) 0.0557(3) 0.0930(4) 0.0251(15) Uani 1.0 8 d .
C10 C -0.0225(9) 0.0146(3) 0.1188(4) 0.0249(15) Uani 1.0 8 d .
C11 C 0.0757(11) -0.1337(4) 0.1404(5) 0.0320(18) Uani 1.0 8 d .
C12 C 0.2409(10) -0.1113(4) 0.1077(5) 0.0357(19) Uani 1.0 8 d .
C13 C 0.2739(9) 0.1716(3) 0.0787(5) 0.0244(15) Uani 1.0 8 d .
C14 C 0.3272(11) 0.1817(4) 0.0022(5) 0.0329(18) Uani 1.0 8 d .
C15 C 0.4795(10) 0.2073(4) -0.0059(5) 0.0304(17) Uani 1.0 8 d .
C16 C 0.5749(10) 0.2231(4) 0.0619(5) 0.0326(18) Uani 1.0 8 d .
C17 C 0.5183(11) 0.2144(4) 0.1381(5) 0.036(2) Uani 1.0 8 d .
C18 C 0.3679(10) 0.1876(4) 0.1462(5) 0.0313(18) Uani 1.0 8 d .
B1 B 1.0000 0.2848(7) 0.2500 0.053(5) Uani 1.0 4 d .
H2 H -0.3842 -0.0257 0.1870 0.0403 Uiso 1.0 8 calc R
H3 H -0.2591 -0.1116 0.1861 0.0429 Uiso 1.0 8 calc R
H7 H 0.4173 -0.0177 0.0504 0.0371 Uiso 1.0 8 calc R
H8 H 0.3151 0.0701 0.0489 0.0351 Uiso 1.0 8 calc R
H11A H 0.0260 -0.1613 0.1035 0.0384 Uiso 1.0 8 calc R
H11B H 0.0965 -0.1500 0.1944 0.0384 Uiso 1.0 8 calc R
H12A H 0.3368 -0.1181 0.1464 0.0428 Uiso 1.0 8 calc R
H12B H 0.2647 -0.1282 0.0554 0.0428 Uiso 1.0 8 calc R
H14 H 0.2603 0.1713 -0.0440 0.0395 Uiso 1.0 8 calc R
H15 H 0.5188 0.2141 -0.0581 0.0365 Uiso 1.0 8 calc R
H16 H 0.6804 0.2401 0.0558 0.0391 Uiso 1.0 8 calc R
H17 H 0.5817 0.2267 0.1844 0.0437 Uiso 1.0 8 calc R
H18 H 0.3293 0.1802 0.1984 0.0376 Uiso 1.0 8 calc R

loop_
_atom_site_aniso_label
_atom_site_aniso_U_11
_atom_site_aniso_U_22
_atom_site_aniso_U_33
_atom_site_aniso_U_12
_atom_site_aniso_U_13
_atom_site_aniso_U_23
Te1 0.0256(4) 0.0276(4) 0.0278(3) -0.00007(19) 0.0012(2) 0.00034(18)
Ag1 0.0360(5) 0.0340(6) 0.0296(5) 0.0000 0.0106(4) 0.0000
Br1 0.0235(5) 0.0365(6) 0.0498(5) 0.0016(4) 0.0047(4) -0.0027(4)
F1 0.102(17) 0.051(8) 0.092(15) -0.056(10) -0.054(12) 0.048(8)
F2 0.053(4) 0.039(3) 0.048(3) -0.006(3) -0.007(3) -0.008(3)
F3 0.071(10) 0.088(12) 0.046(7) -0.047(8) -0.001(7) 0.013(7)
C1 0.025(4) 0.038(5) 0.029(4) 0.003(4) 0.001(3) -0.002(4)
C2 0.028(4) 0.042(5) 0.030(4) -0.001(4) 0.001(3) -0.004(4)
C3 0.035(5) 0.040(5) 0.033(4) -0.006(4) 0.002(4) 0.006(4)
C4 0.033(5) 0.032(5) 0.025(4) -0.006(4) -0.008(3) -0.005(3)
C5 0.026(4) 0.032(5) 0.018(3) -0.000(3) -0.001(3) -0.003(3)
C6 0.031(4) 0.031(5) 0.023(4) 0.002(4) 0.001(3) -0.002(3)
C7 0.028(4) 0.034(5) 0.031(4) 0.000(4) 0.003(3) -0.010(4)
C8 0.029(4) 0.032(5) 0.027(4) -0.004(4) 0.010(3) -0.000(4)
C9 0.028(4) 0.023(4) 0.024(4) -0.004(3) -0.002(3) -0.001(3)
C10 0.022(4) 0.029(4) 0.024(4) -0.003(3) 0.001(3) -0.002(3)
C11 0.041(5) 0.026(5) 0.028(4) -0.003(4) -0.004(4) -0.003(3)
C12 0.034(5) 0.032(5) 0.040(4) 0.006(4) -0.012(4) -0.003(4)
C13 0.023(4) 0.022(4) 0.029(4) 0.000(3) 0.004(3) 0.002(3)
C14 0.047(5) 0.031(5) 0.021(4) -0.001(4) 0.005(4) -0.004(3)
C15 0.034(4) 0.031(5) 0.027(4) 0.006(4) 0.012(3) 0.005(4)
C16 0.030(4) 0.029(5) 0.039(4) -0.005(4) 0.009(4) 0.001(4)
C17 0.039(5) 0.044(6) 0.027(4) -0.011(4) 0.001(4) 0.004(4)
C18 0.036(5) 0.036(5) 0.022(4) -0.012(4) -0.000(3) -0.001(4)
B1 0.084(13) 0.036(9) 0.037(8) 0.0000 -0.014(8) 0.0000

loop_
_atom_type_symbol
_atom_type_description
_atom_type_scat_dispersion_real
_atom_type_scat_dispersion_imag
_atom_type_scat_source
C C 0.0033 0.0016
;
International Tables for Crystallography
(1992, Vol. C, Tables 4.2.6.8 and 6.1.1.4)
;
H H 0.0000 0.0000
;
International Tables for Crystallography
(1992, Vol. C, Table 6.1.1.4)
;
Br Br -0.2901 2.4595
;
International Tables for Crystallography
(1992, Vol. C, Tables 4.2.6.8 and 6.1.1.4)
;
Te Te -0.5308 1.6751
;
International Tables for Crystallography
(1992, Vol. C, Tables 4.2.6.8 and 6.1.1.4)
;
F F 0.0171 0.0103
;
International Tables for Crystallography
(1992, Vol. C, Tables 4.2.6.8 and 6.1.1.4)
;
Ag Ag -0.8971 1.1015
;
International Tables for Crystallography
(1992, Vol. C, Tables 4.2.6.8 and 6.1.1.4)
;
B B 0.0013 0.0007
;
International Tables for Crystallography
(1992, Vol. C, Tables 4.2.6.8 and 6.1.1.4)
;

loop_
_geom_angle_atom_site_label_1
_geom_angle_atom_site_label_2
_geom_angle_atom_site_label_3
_geom_angle
_geom_angle_publ_flag
_geom_angle_site_symmetry_1
_geom_angle_site_symmetry_3
Ag1 Te1 C9 97.20(18) yes . .
Ag1 Te1 C13 100.19(19) yes . .
C9 Te1 C13 98.2(3) yes . .
Te1 Ag1 Te1 167.68(5) yes . 2_555
F1 F1 F3 137.0(16) yes 2_755 .
F1 F1 B1 62.8(11) yes 2_755 .
F3 F1 B1 78.0(12) yes . .
F1 F3 B1 50.0(11) yes . .
Br1 C1 C2 116.4(6) yes . .
Br1 C1 C10 120.7(6) yes . .
C2 C1 C10 122.9(8) yes . .
C1 C2 C3 122.8(8) yes . .
C2 C3 C4 118.0(8) yes . .
C3 C4 C5 119.3(8) yes . .
C3 C4 C11 131.1(8) yes . .
C5 C4 C11 109.6(7) yes . .
C4 C5 C6 110.7(7) yes . .
C4 C5 C10 124.7(7) yes . .
C6 C5 C10 124.6(7) yes . .
C5 C6 C7 118.2(8) yes . .
C5 C6 C12 109.5(7) yes . .
C7 C6 C12 132.3(8) yes . .
C6 C7 C8 118.8(8) yes . .
C7 C8 C9 123.7(8) yes . .
Te1 C9 C8 116.6(6) yes . .
Te1 C9 C10 123.3(6) yes . .
C8 C9 C10 120.1(7) yes . .
C1 C10 C5 112.3(7) yes . .
C1 C10 C9 133.2(7) yes . .
C5 C10 C9 114.5(7) yes . .
C4 C11 C12 105.0(7) yes . .
C6 C12 C11 105.2(7) yes . .
Te1 C13 C14 119.0(6) yes . .
Te1 C13 C18 119.4(6) yes . .
C14 C13 C18 121.2(7) yes . .
C13 C14 C15 118.8(7) yes . .
C14 C15 C16 120.2(7) yes . .
C15 C16 C17 120.7(8) yes . .
C16 C17 C18 119.0(7) yes . .
C13 C18 C17 120.1(7) yes . .
F1 B1 F1 54.3(13) yes . 2_755
F1 B1 F2 114.6(8) yes . .
F1 B1 F2 124.3(9) yes . 2_755
F1 B1 F3 52.0(10) yes . .
F1 B1 F3 104.4(14) yes . 2_755
F1 B1 F2 124.3(9) yes 2_755 .
F1 B1 F2 114.6(8) yes 2_755 2_755
F1 B1 F3 104.4(14) yes 2_755 .
F1 B1 F3 52.0(10) yes 2_755 2_755
F2 B1 F2 113.2(13) yes . 2_755
F2 B1 F3 99.4(6) yes . .
F2 B1 F3 93.7(6) yes . 2_755
F2 B1 F3 93.7(6) yes 2_755 .
F2 B1 F3 99.4(6) yes 2_755 2_755
F3 B1 F3 156.1(16) yes . 2_755
C1 C2 H2 118.629 no . .
C3 C2 H2 118.614 no . .
C2 C3 H3 120.986 no . .
C4 C3 H3 120.993 no . .
C6 C7 H7 120.613 no . .
C8 C7 H7 120.613 no . .
C7 C8 H8 118.157 no . .
C9 C8 H8 118.179 no . .
C4 C11 H11A 110.741 no . .
C4 C11 H11B 110.740 no . .
C12 C11 H11A 110.743 no . .
C12 C11 H11B 110.739 no . .
H11A C11 H11B 108.827 no . .
C6 C12 H12A 110.702 no . .
C6 C12 H12B 110.699 no . .
C11 C12 H12A 110.716 no . .
C11 C12 H12B 110.708 no . .
H12A C12 H12B 108.804 no . .
C13 C14 H14 120.589 no . .
C15 C14 H14 120.591 no . .
C14 C15 H15 119.913 no . .
C16 C15 H15 119.910 no . .
C15 C16 H16 119.646 no . .
C17 C16 H16 119.654 no . .
C16 C17 H17 120.502 no . .
C18 C17 H17 120.499 no . .
C13 C18 H18 119.951 no . .
C17 C18 H18 119.958 no . .

loop_
_geom_bond_atom_site_label_1
_geom_bond_atom_site_label_2
_geom_bond_distance
_geom_bond_publ_flag
_geom_bond_site_symmetry_2
Te1 Ag1 2.6572(9) yes .
Te1 C9 2.153(8) yes .
Te1 C13 2.144(7) yes .
Br1 C1 1.921(9) yes .
F1 F1 1.13(3) yes 2_755
F1 F3 1.28(3) yes .
F1 B1 1.24(2) yes .
F2 B1 1.362(11) yes .
F3 B1 1.585(15) yes .
C1 C2 1.355(12) yes .
C1 C10 1.440(11) yes .
C2 C3 1.412(13) yes .
C3 C4 1.353(12) yes .
C4 C5 1.432(11) yes .
C4 C11 1.520(12) yes .
C5 C6 1.419(11) yes .
C5 C10 1.416(11) yes .
C6 C7 1.370(11) yes .
C6 C12 1.527(12) yes .
C7 C8 1.395(12) yes .
C8 C9 1.378(11) yes .
C9 C10 1.430(11) yes .
C11 C12 1.551(12) yes .
C13 C14 1.380(11) yes .
C13 C18 1.378(10) yes .
C14 C15 1.383(12) yes .
C15 C16 1.386(11) yes .
C16 C17 1.380(11) yes .
C17 C18 1.384(12) yes .
C2 H2 0.950 no .
C3 H3 0.950 no .
C7 H7 0.950 no .
C8 H8 0.950 no .
C11 H11A 0.990 no .
C11 H11B 0.990 no .
C12 H12A 0.990 no .
C12 H12B 0.990 no .
C14 H14 0.950 no .
C15 H15 0.950 no .
C16 H16 0.950 no .
C17 H17 0.950 no .
C18 H18 0.950 no .

loop_
_geom_contact_atom_site_label_1
_geom_contact_atom_site_label_2
_geom_contact_distance
_geom_contact_publ_flag
_geom_contact_site_symmetry_2
Te1 Br1 3.2625(12) no .
Ag1 Br1 3.4993(12) no .
Ag1 Br1 3.4993(12) no 2_555
Ag1 C18 3.582(8) no .
Ag1 C18 3.582(8) no 2_555
Br1 C9 3.453(8) no .
C1 C4 2.782(12) no .
C2 C5 2.718(11) no .
C3 C4 3.546(11) no 2_555
C3 C10 2.901(12) no .
C3 C11 3.517(11) no 2_555
C4 C4 3.509(10) no 2_555
C5 C8 2.713(11) no .
C6 C9 2.819(11) no .
C7 C10 2.870(11) no .
C8 C13 3.226(11) no .
C13 C16 2.744(11) no .
C14 C17 2.786(11) no .
C15 C18 2.759(11) no .
Te1 F2 3.514(6) no 1_455
Ag1 F2 2.802(6) no 1_455
Ag1 F2 2.802(6) no 2_655
Ag1 B1 3.310(18) no 1_455
Br1 C17 3.549(9) no 1_455
F1 C3 3.198(18) no 5_655
F1 C12 3.341(17) no 5_555
F1 C12 3.556(17) no 6_655
F2 Te1 3.514(6) no 1_655
F2 Ag1 2.802(6) no 1_655
F2 C15 3.499(10) no 7_655
F2 C16 3.461(9) no .
F2 C17 3.325(10) no .
F3 C3 3.274(19) no 5_655
F3 C14 3.298(14) no 7_655
F3 C15 3.233(15) no 7_655
F3 C18 3.360(19) no 1_655
C3 F1 3.198(18) no 5_345
C3 F3 3.274(19) no 5_345
C12 F1 3.341(17) no 5_445
C12 F1 3.556(17) no 6_645
C14 F3 3.298(14) no 7_655
C15 F2 3.499(10) no 7_655
C15 F3 3.233(15) no 7_655
C16 F2 3.461(9) no .
C17 Br1 3.549(9) no 1_655
C17 F2 3.325(10) no .
C18 F3 3.360(19) no 1_455
B1 Ag1 3.310(18) no 1_655
Te1 H8 2.9956 no .
Te1 H14 3.0916 no .
Te1 H18 3.0913 no .
Ag1 H18 2.8874 no .
Ag1 H18 2.8874 no 2_555
Br1 H2 2.8106 no .
C1 H3 3.2800 no .
C3 H11A 2.9298 no .
C3 H11B 2.9294 no .
C3 H11B 2.9261 no 2_555
C3 H12A 3.4237 no 2_555
C4 H2 3.2215 no .
C4 H11B 3.1628 no 2_555
C4 H12A 3.1097 no .
C4 H12B 3.0951 no .
C5 H3 3.2749 no .
C5 H7 3.2631 no .
C5 H11A 3.0831 no .
C5 H11B 3.0601 no .
C5 H12A 3.0658 no .
C5 H12B 3.0659 no .
C6 H8 3.2276 no .
C6 H11A 3.1180 no .
C6 H11B 3.1034 no .
C7 H12A 2.9737 no .
C7 H12B 2.9573 no .
C9 H7 3.2927 no .
C10 H2 3.3003 no .
C10 H8 3.2823 no .
C11 H3 2.8607 no .
C11 H3 3.2169 no 2_555
C11 H11B 3.1492 no 2_555
C12 H3 3.4202 no 2_555
C12 H7 2.8987 no .
C13 H8 2.5919 no .
C13 H15 3.2384 no .
C13 H17 3.2528 no .
C14 H8 2.8801 no .
C14 H16 3.2543 no .
C14 H18 3.2557 no .
C15 H17 3.2624 no .
C16 H14 3.2605 no .
C16 H18 3.2416 no .
C17 H15 3.2583 no .
C18 H8 3.3523 no .
C18 H14 3.2594 no .
C18 H16 3.2404 no .
H2 H3 2.3560 no .
H3 H11A 2.9750 no .
H3 H11B 2.9881 no .
H3 H11B 2.5083 no 2_555
H3 H12A 2.8817 no 2_555
H7 H8 2.3275 no .
H7 H12A 3.0428 no .
H7 H12B 3.0050 no .
H8 H14 2.9692 no .
H11A H11B 3.5488 no 2_555
H11A H12A 2.7630 no .
H11A H12B 2.2517 no .
H11B H11B 2.4579 no 2_555
H11B H12A 2.2517 no .
H11B H12B 2.7731 no .
H14 H15 2.3398 no .
H15 H16 2.3296 no .
H16 H17 2.3328 no .
H17 H18 2.3407 no .
Te1 H11A 3.2946 no 3_555
Te1 H12B 3.3067 no 3_555
Br1 H7 3.5403 no 1_455
Br1 H8 3.2560 no 1_455
Br1 H12B 3.5404 no 3_555
F1 H3 2.2699 no 5_655
F1 H3 3.1298 no 6_555
F1 H11B 3.5919 no 5_555
F1 H11B 3.1801 no 6_655
F1 H12A 2.4081 no 5_555
F1 H12A 2.6756 no 6_655
F1 H14 3.4304 no 7_655
F1 H15 2.9610 no 7_655
F2 H11B 3.3948 no 5_555
F2 H12A 3.3110 no 5_555
F2 H15 2.5566 no 7_655
F2 H16 2.9067 no .
F2 H17 2.6440 no .
F2 H18 3.1714 no 2_655
F3 H3 2.3654 no 5_655
F3 H11A 3.5590 no 5_655
F3 H11B 2.9844 no 6_655
F3 H12A 3.3134 no 5_555
F3 H12A 3.3794 no 6_655
F3 H14 2.7210 no 7_655
F3 H15 2.5773 no 7_655
F3 H17 3.3848 no 2_755
F3 H18 3.2578 no 1_655
C1 H7 3.5164 no 1_455
C2 H7 3.1010 no 1_455
C3 H14 3.0856 no 3_555
C4 H14 3.1949 no 3_555
C6 H2 3.5467 no 1_655
C7 H2 3.0881 no 1_655
C7 H7 3.0933 no 3_655
C8 H7 3.4519 no 3_655
C11 H14 3.1957 no 3_555
C11 H16 3.5502 no 5_445
C11 H17 3.5431 no 5_445
C12 H15 3.3177 no 3_655
C14 H3 3.5971 no 3_555
C14 H11A 3.2871 no 3_555
C15 H12A 3.5777 no 3_655
C15 H12B 2.9738 no 3_655
C15 H16 3.1539 no 7_655
C16 H11A 2.9832 no 5_555
C16 H12B 3.3477 no 3_655
C16 H15 3.5975 no 7_655
C16 H16 2.9667 no 7_655
C17 H11A 3.1409 no 5_555
C17 H11B 3.5415 no 5_555
C17 H17 3.1024 no 2_655
C17 H18 3.0436 no 2_655
C18 H17 2.9851 no 2_655
C18 H18 3.4566 no 2_655
B1 H3 3.4083 no 5_655
B1 H3 3.4083 no 6_555
B1 H12A 3.2042 no 5_555
B1 H12A 3.2042 no 6_655
B1 H15 3.1820 no 7_655
B1 H15 3.1820 no 8_555
H2 C6 3.5467 no 1_455
H2 C7 3.0881 no 1_455
H2 H2 2.8526 no 2_455
H2 H7 2.7122 no 1_455
H2 H12A 3.2447 no 1_455
H3 F1 2.2699 no 5_345
H3 F1 3.1298 no 6_545
H3 F3 2.3654 no 5_345
H3 C14 3.5971 no 3_555
H3 B1 3.4083 no 5_345
H3 H12A 3.2617 no 1_455
H3 H14 2.7846 no 3_555
H7 Br1 3.5403 no 1_655
H7 C1 3.5164 no 1_655
H7 C2 3.1010 no 1_655
H7 C7 3.0933 no 3_655
H7 C8 3.4519 no 3_655
H7 H2 2.7122 no 1_655
H7 H7 2.3468 no 3_655
H7 H8 3.0461 no 3_655
H8 Br1 3.2560 no 1_655
H8 H7 3.0461 no 3_655
H11A Te1 3.2946 no 3_555
H11A F3 3.5590 no 5_345
H11A C14 3.2871 no 3_555
H11A C16 2.9832 no 5_445
H11A C17 3.1409 no 5_445
H11A H14 2.4570 no 3_555
H11A H16 2.8690 no 5_445
H11A H17 3.1123 no 5_445
H11B F1 3.5919 no 5_445
H11B F1 3.1801 no 6_645
H11B F2 3.3948 no 5_445
H11B F3 2.9844 no 6_645
H11B C17 3.5415 no 5_445
H11B H17 3.0686 no 5_445
H12A F1 2.4081 no 5_445
H12A F1 2.6756 no 6_645
H12A F2 3.3110 no 5_445
H12A F3 3.3134 no 5_445
H12A F3 3.3794 no 6_645
H12A C15 3.5777 no 3_655
H12A B1 3.2042 no 5_445
H12A H2 3.2447 no 1_655
H12A H3 3.2617 no 1_655
H12A H15 3.0508 no 3_655
H12B Te1 3.3067 no 3_555
H12B Br1 3.5404 no 3_555
H12B C15 2.9738 no 3_655
H12B C16 3.3477 no 3_655
H12B H15 2.7420 no 3_655
H12B H16 3.3754 no 3_655
H12B H16 3.3392 no 5_445
H14 F1 3.4304 no 7_655
H14 F3 2.7210 no 7_655
H14 C3 3.0856 no 3_555
H14 C4 3.1949 no 3_555
H14 C11 3.1957 no 3_555
H14 H3 2.7846 no 3_555
H14 H11A 2.4570 no 3_555
H15 F1 2.9610 no 7_655
H15 F2 2.5566 no 7_655
H15 F3 2.5773 no 7_655
H15 C12 3.3177 no 3_655
H15 C16 3.5975 no 7_655
H15 B1 3.1820 no 7_655
H15 H12A 3.0508 no 3_655
H15 H12B 2.7420 no 3_655
H15 H16 2.6527 no 7_655
H16 F2 2.9067 no .
H16 C11 3.5502 no 5_555
H16 C15 3.1539 no 7_655
H16 C16 2.9667 no 7_655
H16 H11A 2.8690 no 5_555
H16 H12B 3.3754 no 3_655
H16 H12B 3.3392 no 5_555
H16 H15 2.6527 no 7_655
H16 H16 2.2560 no 7_655
H17 F2 2.6440 no .
H17 F3 3.3848 no 2_755
H17 C11 3.5431 no 5_555
H17 C17 3.1024 no 2_655
H17 C18 2.9851 no 2_655
H17 H11A 3.1123 no 5_555
H17 H11B 3.0686 no 5_555
H17 H17 2.5890 no 2_655
H17 H18 2.3450 no 2_655
H18 F2 3.1714 no 2_655
H18 F3 3.2578 no 1_455
H18 C17 3.0436 no 2_655
H18 C18 3.4566 no 2_655
H18 H17 2.3450 no 2_655
H18 H18 3.1490 no 2_655

loop_
_geom_torsion_atom_site_label_1
_geom_torsion_atom_site_label_2
_geom_torsion_atom_site_label_3
_geom_torsion_atom_site_label_4
_geom_torsion
_geom_torsion_publ_flag
_geom_torsion_site_symmetry_1
_geom_torsion_site_symmetry_3
_geom_torsion_site_symmetry_4
Ag1 Te1 C9 C8 -115.5(4) no . . .
Ag1 Te1 C9 C10 63.8(5) no . . .
Ag1 Te1 C13 C14 -168.8(5) no . . .
Ag1 Te1 C13 C18 3.1(5) no . . .
C9 Te1 C13 C14 92.3(5) no . . .
C9 Te1 C13 C18 -95.8(5) no . . .
C13 Te1 C9 C8 -14.1(5) no . . .
C13 Te1 C9 C10 165.2(5) no . . .
F1 F1 F3 B1 24(2) no 2_755 . .
F3 F1 F1 F3 -53(4) no . 2_755 2_755
F3 F1 F1 B1 -27(3) no . 2_755 .
F1 F1 B1 F1 0.0(9) no 2_755 . 2_755
F1 F1 B1 F2 115.8(11) no 2_755 . .
F1 F1 B1 F2 -97.5(13) no 2_755 . 2_755
F1 F1 B1 F3 -161.8(14) no 2_755 . .
F1 F1 B1 F3 14.7(12) no 2_755 . 2_755
B1 F1 F1 F3 -26.7(19) no . 2_755 2_755
B1 F1 F1 B1 0.0 no . 2_755 .
F3 F1 B1 F1 161.8(12) no . . 2_755
F3 F1 B1 F2 -82.5(11) no . . .
F3 F1 B1 F2 64.3(12) no . . 2_755
F3 F1 B1 F3 0.0(6) no . . .
F3 F1 B1 F3 176.5(7) no . . 2_755
B1 F1 F3 B1 0.00(12) no . . .
F1 F3 B1 F1 0.0(9) no . . .
F1 F3 B1 F1 -15.2(10) no . . 2_755
F1 F3 B1 F2 114.0(12) no . . .
F1 F3 B1 F2 -131.8(12) no . . 2_755
F1 F3 B1 F3 -8.4(17) no . . 2_755
Br1 C1 C2 C3 176.5(5) no . . .
Br1 C1 C10 C5 -177.2(4) no . . .
Br1 C1 C10 C9 3.9(11) no . . .
C2 C1 C10 C5 0.9(10) no . . .
C2 C1 C10 C9 -178.0(7) no . . .
C10 C1 C2 C3 -1.7(11) no . . .
C1 C2 C3 C4 1.0(11) no . . .
C2 C3 C4 C5 0.3(10) no . . .
C2 C3 C4 C11 178.2(6) no . . .
C3 C4 C5 C6 -179.7(6) no . . .
C3 C4 C5 C10 -0.9(11) no . . .
C3 C4 C11 C12 -180.0(7) no . . .
C5 C4 C11 C12 -1.9(8) no . . .
C11 C4 C5 C6 2.0(8) no . . .
C11 C4 C5 C10 -179.3(6) no . . .
C4 C5 C6 C7 177.4(6) no . . .
C4 C5 C6 C12 -1.2(8) no . . .
C4 C5 C10 C1 0.3(9) no . . .
C4 C5 C10 C9 179.5(6) no . . .
C6 C5 C10 C1 178.9(6) no . . .
C6 C5 C10 C9 -1.9(10) no . . .
C10 C5 C6 C7 -1.4(10) no . . .
C10 C5 C6 C12 -180.0(6) no . . .
C5 C6 C7 C8 2.8(10) no . . .
C5 C6 C12 C11 0.0(8) no . . .
C7 C6 C12 C11 -178.3(7) no . . .
C12 C6 C7 C8 -179.0(7) no . . .
C6 C7 C8 C9 -0.8(11) no . . .
C7 C8 C9 Te1 176.6(6) no . . .
C7 C8 C9 C10 -2.7(11) no . . .
Te1 C9 C10 C1 3.6(10) no . . .
Te1 C9 C10 C5 -175.4(4) no . . .
C8 C9 C10 C1 -177.2(6) no . . .
C8 C9 C10 C5 3.9(9) no . . .
C4 C11 C12 C6 1.1(7) no . . .
Te1 C13 C14 C15 173.2(5) no . . .
Te1 C13 C18 C17 -171.6(5) no . . .
C14 C13 C18 C17 0.2(12) no . . .
C18 C13 C14 C15 1.5(12) no . . .
C13 C14 C15 C16 -1.0(12) no . . .
C14 C15 C16 C17 -1.1(12) no . . .
C15 C16 C17 C18 2.7(12) no . . .
C16 C17 C18 C13 -2.2(12) no . . .
